data_7702895
loop_
_publ_author_name
'Champion, Martin J. D.'
'Farina, Paolo'
'Levason, William'
'Reid, Gillian'

_publ_section_title
;
 Trivalent scandium, yttrium and lanthanide complexes with thia-oxa and
 selena-oxa macrocycles and crown ether coordination.
;
_journal_issue 36
_journal_name_full 'Dalton transactions (Cambridge, England : 2003)'
_journal_page_first 13179
_journal_page_last 13189
_journal_paper_doi 10.1039/c3dt51405f
_journal_volume 42
_journal_year 2013
_chemical_formula_moiety 'C12 H24 I3 La O4 S2'
_chemical_formula_sum 'C12 H24 I3 La O4 S2'
_chemical_formula_weight 816.04
_chemical_name_systematic
; 
 triiodo-1,4,10,13-tetraoxa-7,16-dithiacyclooctadecane-lanthanum(III) 
;
_space_group_IT_number 61
_space_group_name_Hall '-P 2ac 2ab'
_space_group_name_H-M_alt 'P b c a'
_symmetry_cell_setting orthorhombic
_symmetry_space_group_name_H-M 'P b c a'
_atom_sites_solution_hydrogens geom
_atom_sites_solution_primary direct
_atom_sites_solution_secondary difmap
_audit_creation_date 2012-10-05
_audit_creation_method 'SHELXL-97 + hand edit'
_cell_angle_alpha 90.00
_cell_angle_beta 90.00
_cell_angle_gamma 90.00
_cell_formula_units_Z 8
_cell_length_a 15.276(3)
_cell_length_b 13.763(2)
_cell_length_c 20.617(4)
_cell_measurement_reflns_used 10941
_cell_measurement_temperature 100(2)
_cell_measurement_theta_max 27.5
_cell_measurement_theta_min 2.4
_cell_volume 4334.6(14)
_computing_cell_refinement 'CrystalClear-SM Expert 2.0 r7 (Rigaku, 2011)'
_computing_data_collection 'CrystalClear-SM Expert 2.0 r7 (Rigaku, 2011)'
_computing_data_reduction 'CrystalClear-SM Expert 2.0 r7 (Rigaku, 2011)'
_computing_molecular_graphics 'ORTEP-III (Farrugia, 1997)'
_computing_structure_refinement 'SHELXL-97 (Sheldrick, 2008)'
_computing_structure_solution 'SHELXS-97 (Sheldrick, 1997)'
_diffrn_ambient_temperature 100(2)
_diffrn_detector 'CCD plate'
_diffrn_detector_type 'Rigaku HG Saturn724+ (2x2 bin mode)'
_diffrn_measured_fraction_theta_full 0.997
_diffrn_measured_fraction_theta_max 0.997
_diffrn_measurement_device 'Four-circle \k diffractometer'
_diffrn_measurement_device_type 'Rigaku AFC12 '
_diffrn_measurement_method 'Profile data from \w-scans'
_diffrn_radiation_collimation 'Confocal mirrors, VHF VariMax '
_diffrn_radiation_type MoK\a
_diffrn_radiation_wavelength 0.71073
_diffrn_reflns_av_R_equivalents 0.1494
_diffrn_reflns_av_unetI/netI 0.0862
_diffrn_reflns_limit_h_max 19
_diffrn_reflns_limit_h_min -19
_diffrn_reflns_limit_k_max 11
_diffrn_reflns_limit_k_min -17
_diffrn_reflns_limit_l_max 18
_diffrn_reflns_limit_l_min -26
_diffrn_reflns_number 20061
_diffrn_reflns_theta_full 27.49
_diffrn_reflns_theta_max 27.49
_diffrn_reflns_theta_min 2.22
_diffrn_source 'Rotating anode X-ray tube'
_diffrn_source_type 'Rigaku FR-E+ Superbright'
_diffrn_standards_number 0
_exptl_absorpt_coefficient_mu 6.448
_exptl_absorpt_correction_T_max 1.000
_exptl_absorpt_correction_T_min 0.797
_exptl_absorpt_correction_type multi-scan
_exptl_absorpt_process_details
;Jacobson, R.A. (1998). REQAB. Private communication to the 
 Rigaku Corporation, Tokyo, Japan. 
;
_exptl_crystal_colour colourless
_exptl_crystal_density_diffrn 2.501
_exptl_crystal_density_method 'not measured'
_exptl_crystal_description needle
_exptl_crystal_F_000 3008
_exptl_crystal_size_max 0.15
_exptl_crystal_size_mid 0.04
_exptl_crystal_size_min 0.01
_refine_diff_density_max 2.044
_refine_diff_density_min -1.572
_refine_diff_density_rms 0.242
_refine_ls_extinction_method none
_refine_ls_goodness_of_fit_ref 1.052
_refine_ls_hydrogen_treatment constr
_refine_ls_matrix_type full
_refine_ls_number_parameters 194
_refine_ls_number_reflns 4952
_refine_ls_number_restraints 6
_refine_ls_restrained_S_all 1.058
_refine_ls_R_factor_all 0.0467
_refine_ls_R_factor_gt 0.0426
_refine_ls_shift/su_max 0.001
_refine_ls_shift/su_mean 0.000
_refine_ls_structure_factor_coef Fsqd
_refine_ls_weighting_details 'w=1/[\s^2^(Fo^2^)+(0.0435P)^2^+9.4665P] where P=(Fo^2^+2Fc^2^)/3'
_refine_ls_weighting_scheme calc
_refine_ls_wR_factor_gt 0.1096
_refine_ls_wR_factor_ref 0.1133
_reflns_number_gt 4554
_reflns_number_total 4952
_reflns_threshold_expression I>2\s(I)
_cod_data_source_file c3dt51405f.txt
_cod_data_source_block 12mjdc28b1x
_cod_original_cell_volume 4334.3(13)
_cod_database_code 7702895

loop_
_symmetry_equiv_pos_as_xyz
'x, y, z'
'-x+1/2, -y, z+1/2'
'-x, y+1/2, -z+1/2'
'x+1/2, -y+1/2, -z'
'-x, -y, -z'
'x-1/2, y, -z-1/2'
'x, -y-1/2, z-1/2'
'-x-1/2, y-1/2, z'

loop_
_atom_site_label
_atom_site_type_symbol
_atom_site_fract_x
_atom_site_fract_y
_atom_site_fract_z
_atom_site_U_iso_or_equiv
_atom_site_adp_type
_atom_site_occupancy
_atom_site_symmetry_multiplicity
_atom_site_calc_flag
_atom_site_refinement_flags
_atom_site_disorder_assembly
_atom_site_disorder_group
La1 La 0.01245(2) 0.25931(2) 0.365420(15) 0.01314(10) Uani 1 1 d . A .
I1 I 0.16919(3) 0.35962(3) 0.45398(2) 0.03215(13) Uani 1 1 d . . .
I2 I -0.14079(3) 0.09405(3) 0.373206(18) 0.02136(12) Uani 1 1 d . . .
I3 I -0.06921(2) 0.26459(3) 0.217279(18) 0.01947(11) Uani 1 1 d . . .
S1 S -0.15593(11) 0.37201(12) 0.37834(9) 0.0298(4) Uani 1 1 d D . .
S2 S 0.09817(9) 0.08652(10) 0.30299(7) 0.0184(3) Uani 1 1 d . . .
O1 O 0.0659(4) 0.1244(3) 0.4470(2) 0.0308(11) Uani 1 1 d . . .
O2 O -0.0457(3) 0.2704(3) 0.4846(2) 0.0305(10) Uani 1 1 d D . .
O3 O 0.0202(2) 0.4388(3) 0.32949(19) 0.0188(8) Uani 1 1 d . . .
O4 O 0.1396(3) 0.3048(3) 0.28556(18) 0.0196(8) Uani 1 1 d . . .
C1 C 0.0533(7) 0.1447(5) 0.5156(3) 0.044(2) Uani 1 1 d . A .
H1A H 0.0975 0.1922 0.5307 0.053 Uiso 1 1 calc R . .
H1B H 0.0603 0.0842 0.5411 0.053 Uiso 1 1 calc R . .
C2 C -0.0354(6) 0.1844(6) 0.5252(3) 0.046(2) Uani 1 1 d . A .
H2A H -0.0797 0.1350 0.5132 0.055 Uiso 1 1 calc R . .
H2B H -0.0440 0.2018 0.5713 0.055 Uiso 1 1 calc R . .
C3A C -0.1068(6) 0.3505(7) 0.5009(5) 0.030 Uiso 0.60 1 d PD A 1
H3AA H -0.0739 0.4124 0.4982 0.036 Uiso 0.60 1 calc PR A 1
H3AB H -0.1251 0.3422 0.5467 0.036 Uiso 0.60 1 calc PR A 1
C4A C -0.1882(7) 0.3607(8) 0.4603(4) 0.030 Uiso 0.60 1 d PD A 1
H4AA H -0.2217 0.4189 0.4739 0.036 Uiso 0.60 1 calc PR A 1
H4AB H -0.2261 0.3029 0.4659 0.036 Uiso 0.60 1 calc PR A 1
C3B C -0.1283(8) 0.3031(10) 0.5092(7) 0.030 Uiso 0.40 1 d PD A 2
H3BA H -0.1251 0.3203 0.5558 0.036 Uiso 0.40 1 calc PR A 2
H3BB H -0.1752 0.2547 0.5022 0.036 Uiso 0.40 1 calc PR A 2
C4B C -0.1397(12) 0.3913(10) 0.4670(4) 0.030 Uiso 0.40 1 d PD A 2
H4BA H -0.0875 0.4330 0.4727 0.036 Uiso 0.40 1 calc PR A 2
H4BB H -0.1907 0.4281 0.4835 0.036 Uiso 0.40 1 calc PR A 2
C5 C -0.1209(4) 0.4948(5) 0.3619(3) 0.0294(14) Uani 1 1 d . A .
H5A H -0.1395 0.5126 0.3175 0.035 Uiso 1 1 calc R . .
H5B H -0.1512 0.5391 0.3924 0.035 Uiso 1 1 calc R . .
C6 C -0.0240(4) 0.5111(4) 0.3677(3) 0.0276(14) Uani 1 1 d . A .
H6A H -0.0088 0.5769 0.3518 0.033 Uiso 1 1 calc R . .
H6B H -0.0058 0.5060 0.4136 0.033 Uiso 1 1 calc R . .
C7 C 0.1009(3) 0.4731(4) 0.3008(3) 0.0197(11) Uani 1 1 d . A .
H7A H 0.1451 0.4845 0.3350 0.024 Uiso 1 1 calc R . .
H7B H 0.0905 0.5353 0.2779 0.024 Uiso 1 1 calc R . .
C8 C 0.1336(4) 0.3987(4) 0.2541(3) 0.0217(12) Uani 1 1 d . A .
H8A H 0.0933 0.3945 0.2166 0.026 Uiso 1 1 calc R . .
H8B H 0.1920 0.4182 0.2378 0.026 Uiso 1 1 calc R . .
C9 C 0.1847(4) 0.2357(4) 0.2446(3) 0.0217(12) Uani 1 1 d . A .
H9A H 0.2405 0.2638 0.2291 0.026 Uiso 1 1 calc R . .
H9B H 0.1481 0.2196 0.2064 0.026 Uiso 1 1 calc R . .
C10 C 0.2020(4) 0.1458(5) 0.2839(3) 0.0257(13) Uani 1 1 d . A .
H10A H 0.2328 0.1634 0.3245 0.031 Uiso 1 1 calc R . .
H10B H 0.2398 0.1008 0.2590 0.031 Uiso 1 1 calc R . .
C11 C 0.1268(4) 0.0117(4) 0.3718(3) 0.0246(12) Uani 1 1 d . A .
H11A H 0.0789 -0.0354 0.3795 0.030 Uiso 1 1 calc R . .
H11B H 0.1802 -0.0258 0.3611 0.030 Uiso 1 1 calc R . .
C12 C 0.1428(5) 0.0672(5) 0.4332(3) 0.0311(14) Uani 1 1 d . A .
H12A H 0.1544 0.0217 0.4694 0.037 Uiso 1 1 calc R . .
H12B H 0.1944 0.1101 0.4280 0.037 Uiso 1 1 calc R . .

loop_
_atom_site_aniso_label
_atom_site_aniso_U_11
_atom_site_aniso_U_22
_atom_site_aniso_U_33
_atom_site_aniso_U_23
_atom_site_aniso_U_13
_atom_site_aniso_U_12
La1 0.00897(17) 0.01519(17) 0.01526(18) 0.00078(11) 0.00099(10) -0.00055(10)
I1 0.0226(2) 0.0455(3) 0.0284(2) 0.00456(18) -0.00998(16) -0.01475(18)
I2 0.0180(2) 0.0228(2) 0.0233(2) -0.00198(14) 0.00333(13) -0.00852(14)
I3 0.0172(2) 0.0209(2) 0.0203(2) 0.00279(14) -0.00468(13) -0.00180(13)
S1 0.0149(7) 0.0241(7) 0.0503(10) -0.0009(7) 0.0107(6) 0.0007(6)
S2 0.0123(6) 0.0199(6) 0.0231(7) 0.0003(5) 0.0011(5) 0.0001(5)
O1 0.046(3) 0.026(2) 0.021(2) 0.0030(18) -0.0080(19) 0.001(2)
O2 0.026(2) 0.041(3) 0.024(2) -0.008(2) 0.0079(19) -0.009(2)
O3 0.0123(18) 0.0127(16) 0.031(2) 0.0013(16) 0.0048(16) -0.0010(14)
O4 0.021(2) 0.0161(18) 0.0219(19) 0.0033(16) 0.0048(15) -0.0010(15)
C1 0.086(7) 0.028(3) 0.019(3) 0.009(3) -0.002(4) -0.012(4)
C2 0.074(6) 0.044(4) 0.019(3) -0.002(3) 0.013(3) -0.027(4)
C5 0.015(3) 0.023(3) 0.049(4) 0.013(3) 0.006(3) 0.005(2)
C6 0.021(3) 0.020(3) 0.042(4) -0.004(3) 0.007(3) -0.002(2)
C7 0.007(2) 0.019(3) 0.032(3) 0.002(2) 0.005(2) -0.005(2)
C8 0.010(2) 0.022(3) 0.033(3) 0.005(3) 0.005(2) 0.001(2)
C9 0.012(3) 0.024(3) 0.030(3) -0.005(2) 0.014(2) -0.003(2)
C10 0.008(3) 0.031(3) 0.038(3) 0.003(3) 0.006(2) 0.000(2)
C11 0.024(3) 0.020(3) 0.030(3) 0.003(2) 0.000(2) 0.006(2)
C12 0.030(3) 0.028(3) 0.036(3) 0.005(3) -0.012(3) -0.003(3)

loop_
_atom_type_symbol
_atom_type_description
_atom_type_scat_dispersion_real
_atom_type_scat_dispersion_imag
_atom_type_scat_source
C C 0.0033 0.0016 'International Tables Vol C Tables 4.2.6.8 and 6.1.1.4'
H H 0.0000 0.0000 'International Tables Vol C Tables 4.2.6.8 and 6.1.1.4'
O O 0.0106 0.0060 'International Tables Vol C Tables 4.2.6.8 and 6.1.1.4'
S S 0.1246 0.1234 'International Tables Vol C Tables 4.2.6.8 and 6.1.1.4'
I I -0.4742 1.8119 'International Tables Vol C Tables 4.2.6.8 and 6.1.1.4'
La La -0.2871 2.4523 'International Tables Vol C Tables 4.2.6.8 and 6.1.1.4'

loop_
_geom_angle_atom_site_label_1
_geom_angle_atom_site_label_2
_geom_angle_atom_site_label_3
_geom_angle
O3 La1 O2 103.24(13)
O3 La1 O4 63.74(12)
O2 La1 O4 145.80(13)
O3 La1 O1 147.47(14)
O2 La1 O1 63.08(15)
O4 La1 O1 109.83(14)
O3 La1 S2 127.91(9)
O2 La1 S2 126.61(11)
O4 La1 S2 66.23(9)
O1 La1 S2 65.20(10)
O3 La1 S1 64.68(9)
O2 La1 S1 66.26(11)
O4 La1 S1 124.38(9)
O1 La1 S1 124.79(12)
S2 La1 S1 144.76(4)
O3 La1 I2 135.48(9)
O2 La1 I2 75.60(10)
O4 La1 I2 136.68(9)
O1 La1 I2 72.57(11)
S2 La1 I2 77.43(3)
S1 La1 I2 75.08(3)
O3 La1 I3 74.38(9)
O2 La1 I3 137.67(11)
O4 La1 I3 72.16(9)
O1 La1 I3 136.34(9)
S2 La1 I3 77.62(3)
S1 La1 I3 75.40(4)
I2 La1 I3 77.877(13)
O3 La1 I1 74.11(9)
O2 La1 I1 72.76(11)
O4 La1 I1 73.21(9)
O1 La1 I1 73.60(10)
S2 La1 I1 104.54(3)
S1 La1 I1 110.70(4)
I2 La1 I1 141.333(15)
I3 La1 I1 140.735(14)
C4A S1 C5 110.1(4)
C5 S1 C4B 90.6(5)
C4A S1 La1 106.1(3)
C5 S1 La1 102.2(2)
C4B S1 La1 92.7(5)
C11 S2 C10 102.4(3)
C11 S2 La1 102.7(2)
C10 S2 La1 96.7(2)
C12 O1 C1 113.9(6)
C12 O1 La1 120.8(4)
C1 O1 La1 116.4(4)
C3B O2 C2 98.5(7)
C2 O2 C3A 122.8(6)
C3B O2 La1 130.5(6)
C2 O2 La1 117.0(4)
C3A O2 La1 118.0(5)
C6 O3 C7 113.5(4)
C6 O3 La1 118.9(3)
C7 O3 La1 118.0(3)
C8 O4 C9 110.8(4)
C8 O4 La1 116.5(3)
C9 O4 La1 124.2(3)
O1 C1 C2 108.9(6)
O1 C1 H1A 109.9
C2 C1 H1A 109.9
O1 C1 H1B 109.9
C2 C1 H1B 109.9
H1A C1 H1B 108.3
O2 C2 C1 108.9(6)
O2 C2 H2A 109.9
C1 C2 H2A 109.9
O2 C2 H2B 109.9
C1 C2 H2B 109.9
H2A C2 H2B 108.3
O2 C3A C4A 117.6(8)
O2 C3A H3AA 107.9
C4A C3A H3AA 107.9
O2 C3A H3AB 107.9
C4A C3A H3AB 107.9
H3AA C3A H3AB 107.2
C3A C4A S1 108.0(7)
C3A C4A H4AA 110.1
S1 C4A H4AA 110.1
C3A C4A H4AB 110.1
S1 C4A H4AB 110.1
H4AA C4A H4AB 108.4
O2 C3B C4B 98.7(10)
O2 C3B H3BA 112.0
C4B C3B H3BA 112.0
O2 C3B H3BB 112.0
C4B C3B H3BB 112.0
H3BA C3B H3BB 109.7
C3B C4B S1 117.9(10)
C3B C4B H4BA 107.8
S1 C4B H4BA 107.8
C3B C4B H4BB 107.8
S1 C4B H4BB 107.8
H4BA C4B H4BB 107.2
C6 C5 S1 114.7(4)
C6 C5 H5A 108.6
S1 C5 H5A 108.6
C6 C5 H5B 108.6
S1 C5 H5B 108.6
H5A C5 H5B 107.6
O3 C6 C5 108.5(5)
O3 C6 H6A 110.0
C5 C6 H6A 110.0
O3 C6 H6B 110.0
C5 C6 H6B 110.0
H6A C6 H6B 108.4
O3 C7 C8 109.0(4)
O3 C7 H7A 109.9
C8 C7 H7A 109.9
O3 C7 H7B 109.9
C8 C7 H7B 109.9
H7A C7 H7B 108.3
O4 C8 C7 110.2(5)
O4 C8 H8A 109.6
C7 C8 H8A 109.6
O4 C8 H8B 109.6
C7 C8 H8B 109.6
H8A C8 H8B 108.1
O4 C9 C10 108.1(5)
O4 C9 H9A 110.1
C10 C9 H9A 110.1
O4 C9 H9B 110.1
C10 C9 H9B 110.1
H9A C9 H9B 108.4
C9 C10 S2 109.3(4)
C9 C10 H10A 109.8
S2 C10 H10A 109.8
C9 C10 H10B 109.8
S2 C10 H10B 109.8
H10A C10 H10B 108.3
C12 C11 S2 114.4(4)
C12 C11 H11A 108.7
S2 C11 H11A 108.7
C12 C11 H11B 108.7
S2 C11 H11B 108.7
H11A C11 H11B 107.6
O1 C12 C11 108.2(5)
O1 C12 H12A 110.1
C11 C12 H12A 110.1
O1 C12 H12B 110.1
C11 C12 H12B 110.1
H12A C12 H12B 108.4

loop_
_geom_bond_atom_site_label_1
_geom_bond_atom_site_label_2
_geom_bond_distance
La1 O3 2.582(4)
La1 O2 2.618(4)
La1 O4 2.622(4)
La1 O1 2.635(4)
La1 S2 3.0044(14)
La1 S1 3.0153(17)
La1 I2 3.2678(6)
La1 I3 3.2999(7)
La1 I1 3.3124(6)
S1 C4A 1.768(7)
S1 C5 1.805(6)
S1 C4B 1.863(9)
S2 C11 1.807(6)
S2 C10 1.827(6)
O1 C12 1.442(8)
O1 C1 1.455(8)
O2 C3B 1.432(9)
O2 C2 1.458(9)
O2 C3A 1.483(8)
O3 C6 1.438(7)
O3 C7 1.447(6)
O4 C8 1.449(6)
O4 C9 1.445(7)
C1 C2 1.473(13)
C1 H1A 0.9900
C1 H1B 0.9900
C2 H2A 0.9900
C2 H2B 0.9900
C3A C4A 1.506(9)
C3A H3AA 0.9900
C3A H3AB 0.9900
C4A H4AA 0.9900
C4A H4AB 0.9900
C3B C4B 1.503(9)
C3B H3BA 0.9900
C3B H3BB 0.9900
C4B H4BA 0.9900
C4B H4BB 0.9900
C5 C6 1.501(9)
C5 H5A 0.9900
C5 H5B 0.9900
C6 H6A 0.9900
C6 H6B 0.9900
C7 C8 1.491(8)
C7 H7A 0.9900
C7 H7B 0.9900
C8 H8A 0.9900
C8 H8B 0.9900
C9 C10 1.502(9)
C9 H9A 0.9900
C9 H9B 0.9900
C10 H10A 0.9900
C10 H10B 0.9900
C11 C12 1.498(9)
C11 H11A 0.9900
C11 H11B 0.9900
C12 H12A 0.9900
C12 H12B 0.9900

loop_
_geom_torsion_atom_site_label_1
_geom_torsion_atom_site_label_2
_geom_torsion_atom_site_label_3
_geom_torsion_atom_site_label_4
_geom_torsion
C12 O1 C1 C2 -168.0(5)
La1 O1 C1 C2 44.5(7)
C3B O2 C2 C1 -171.6(9)
C3A O2 C2 C1 -153.0(7)
La1 O2 C2 C1 44.0(7)
O1 C1 C2 O2 -56.6(7)
C2 O2 C3A C4A -108.2(10)
La1 O2 C3A C4A 54.6(11)
O2 C3A C4A S1 -56.1(11)
C5 S1 C4A C3A -79.7(8)
La1 S1 C4A C3A 30.3(8)
C2 O2 C3B C4B -179.4(9)
La1 O2 C3B C4B -42.4(14)
O2 C3B C4B S1 66.7(15)
C5 S1 C4B C3B -158.9(12)
La1 S1 C4B C3B -56.7(12)
C4A S1 C5 C6 94.7(6)
C4B S1 C5 C6 75.1(7)
La1 S1 C5 C6 -17.8(5)
C7 O3 C6 C5 147.0(5)
La1 O3 C6 C5 -67.4(6)
S1 C5 C6 O3 51.3(7)
C6 O3 C7 C8 -171.0(5)
La1 O3 C7 C8 43.1(5)
C9 O4 C8 C7 -170.4(4)
La1 O4 C8 C7 39.9(5)
O3 C7 C8 O4 -53.1(6)
C8 O4 C9 C10 170.6(5)
La1 O4 C9 C10 -42.5(6)
O4 C9 C10 S2 67.2(5)
C11 S2 C10 C9 -159.7(4)
La1 S2 C10 C9 -55.1(4)
C10 S2 C11 C12 71.9(5)
La1 S2 C11 C12 -28.0(5)
C1 O1 C12 C11 152.6(5)
La1 O1 C12 C11 -61.5(6)
S2 C11 C12 O1 56.2(6)
